data_2001318
loop_
_publ_author_name
'Coxon, J. M.'
'Fong, S. T.'
'Steel, P. J.'
'Bott, S. G.'
'Marchand, A. P.'
'Zope, U. R.'

_publ_section_title
;
 Structures of two hexacyclic cage diketone monoacetals
;
_journal_issue 10
_journal_name_full 'Acta Crystallographica Section C'
_journal_page_first 1859
_journal_page_last 1862
_journal_paper_doi 10.1107/S0108270193003865
_journal_volume 49
_journal_year 1993
_chemical_formula_sum 'C21 H26 O3'
_chemical_formula_weight 326.4
_space_group_IT_number 2
_space_group_name_Hall '-P 1'
_space_group_name_H-M_alt 'P -1'
_symmetry_cell_setting triclinic
_symmetry_space_group_name_Hall '-P 1'
_symmetry_space_group_name_H-M 'P -1'
_atom_type_scat_source IntTabIV
_cell_angle_alpha 96.26(5)
_cell_angle_beta 109.63(5)
_cell_angle_gamma 91.24(5)
_cell_formula_units_Z 2
_cell_length_a 8.726(6)
_cell_length_b 10.013(5)
_cell_length_c 10.322(7)
_cell_measurement_reflns_used 15
_cell_measurement_temperature 175
_cell_measurement_theta_max 15
_cell_measurement_theta_min 7.5
_cell_volume 842.8(10)
_diffrn_measurement_device 'Nicolet R3m'
_diffrn_measurement_method \w
_diffrn_radiation_type MoK\a
_diffrn_radiation_wavelength 0.71073
_diffrn_reflns_av_R_equivalents 0.030
_diffrn_reflns_limit_h_max 9
_diffrn_reflns_limit_h_min -10
_diffrn_reflns_limit_k_max 11
_diffrn_reflns_limit_k_min -11
_diffrn_reflns_limit_l_max 12
_diffrn_reflns_limit_l_min 0
_diffrn_reflns_number 3147
_diffrn_reflns_theta_max 25
_diffrn_standards_decay_% <=2.5
_diffrn_standards_interval_count 100
_diffrn_standards_number 3
_exptl_absorpt_coefficient_mu 0.079
_exptl_absorpt_correction_type none
_exptl_crystal_colour Colourless
_exptl_crystal_density_diffrn 1.286
_exptl_crystal_description block
_exptl_crystal_size_max 0.36
_exptl_crystal_size_mid 0.16
_exptl_crystal_size_min 0.06
_refine_diff_density_max 0.21
_refine_diff_density_min -0.23
_refine_ls_extinction_method none
_refine_ls_goodness_of_fit_obs 1.18
_refine_ls_hydrogen_treatment noref
_refine_ls_number_parameters 217
_refine_ls_number_reflns 1098
_refine_ls_R_factor_obs 0.051
_refine_ls_shift/esd_max 0.002
_refine_ls_structure_factor_coef F
_refine_ls_weighting_details 'w = [\s^2^(F~o~)+0.0005(F~o~)^2^]^-1^'
_refine_ls_weighting_scheme calc
_refine_ls_wR_factor_obs 0.052
_reflns_number_observed 1098
_reflns_number_total 2968
_reflns_observed_criterion I>=3\s(I)
_cod_data_source_file ab1054.cif
_cod_data_source_block ab1054b
_cod_depositor_comments
;
The following automatic conversions were performed:

'_refine_ls_weighting_scheme' value
'[\s^2^(F~o~)+0.0005(F~o~)^2^]^-1^' was changed to 'calc'. New tag
'_refine_ls_weighting_details' was created. The value of the new tag
was set to 'w = [\s^2^(F~o~)+0.0005(F~o~)^2^]^-1^'.

Automatic conversion script
Id: cif_fix_values 3143 2015-03-26 13:38:13Z robertas 
;
_cod_original_cell_volume 842.8(9)
_cod_database_code 2001318

loop_
_space_group_symop_id
_space_group_symop_operation_xyz
1 x,y,z
2 -x,-y,-z

loop_
_atom_site_label
_atom_site_fract_x
_atom_site_fract_y
_atom_site_fract_z
O10 .5649(4) .5805(4) .8437(4)
O16 .4796(4) .8838(3) .7936(4)
O17 .2289(4) .9830(3) .7172(4)
C1 .0922(6) .7832(6) .8328(6)
C2 .2770(6) .8198(5) .8855(6)
C3 .3079(6) .8660(5) .7605(6)
C4 .2194(7) .7502(5) .6461(6)
C5 .1800(6) .7726(6) .4988(7)
C6 .2002(6) .6834(6) .4007(6)
C7 .2747(6) .5571(5) .4363(7)
C8 .3228(6) .5238(5) .5629(6)
C9 .2940(6) .6105(5) .6789(6)
C10 .4305(7) .6255(5) .8176(6)
C11 .3537(7) .6819(5) .9230(6)
C12 .2005(6) .5829(5) .8831(6)
C13 .1456(7) .5706(5) .7221(6)
C14 .0706(6) .7065(5) .6885(6)
C15 .0735(7) .6707(6) .9168(7)
C16 .5407(7) .9197(5) .6871(6)
C17 .2787(7) 1.1061(5) .8133(6)
C18 .6668(7) 1.0380(5) .7510(6)
C19 .6170(7) .8018(6) .6348(7)
C20 .1574(7) 1.1389(6) .8847(7)
C21 .2907(7) 1.2161(6) .7262(6)
H(1) .0233 .8561 .8355
H(2) .3201 .8878 .9637
H(5) .1373 .8569 .4722
H(6) .1656 .7027 .3064
H(7) .2886 .4956 .3634
H(8) .3780 .4424 .5813
H(11) .4296 .6923 1.0162
H(12) .2150 .5003 .9238
H(13) .0875 .4850 .6834
H(14) -.0389 .7138 .6279
H(15A) .1030 .7011 1.0140
H(15B) -.0340 .6270 .8833
H(16) .4532 .9441 .6097
H(17) .3801 1.0970 .8855
H(18A) .7088 1.0646 .6822
H(18B) .7544 1.0116 .8270
H(18C) .6162 1.1122 .7838
H(19A) .6566 .8267 .5641
H(19B) .5373 .7274 .5971
H(19C) .7061 .7760 .7101
H(20A) .1949 1.2200 .9479
H(20B) .1459 1.0663 .9349
H(20C) .0540 1.1515 .8167
H(21A) .3243 1.3004 .7846
H(21B) .1864 1.2229 .6570
H(21C) .3693 1.1943 .6820

loop_
_geom_angle_atom_site_label_1
_geom_angle_atom_site_label_2
_geom_angle_atom_site_label_3
_geom_angle
_geom_angle_publ_flag
C3 O16 C16 118.2(4) yes
C3 O17 C17 117.1(4) yes
C2 C1 C14 100.2(5) yes
C2 C1 C15 104.0(4) yes
C14 C1 C15 103.1(4) yes
C1 C2 C3 103.8(4) yes
C1 C2 C11 103.4(4) yes
C3 C2 C11 112.5(5) yes
O16 C3 O17 111.8(4) yes
O16 C3 C2 107.7(4) yes
O16 C3 C4 116.4(5) yes
O17 C3 C2 113.7(5) yes
O17 C3 C4 105.7(4) yes
C8 C9 C10 116.5(5) yes
C8 C9 C13 118.2(4) yes
C10 C9 C13 101.0(5) yes
O10 C10 C9 127.2(6) yes
O10 C10 C11 126.2(5) yes
C9 C10 C11 105.4(5) yes
C2 C11 C10 110.7(5) yes
C2 C11 C12 102.6(4) yes
C10 C11 C12 100.4(4) yes
C11 C12 C13 100.4(5) yes
C11 C12 C15 103.3(4) yes
C13 C12 C15 103.3(4) yes
C9 C13 C12 109.1(4) yes
C2 C3 C4 101.3(5) yes
C3 C4 C5 118.7(5) yes
C3 C4 C9 112.2(4) yes
C3 C4 C14 103.1(5) yes
C5 C4 C9 113.5(5) yes
C5 C4 C14 115.6(4) yes
C9 C4 C14 89.6(4) yes
C4 C5 C6 124.4(5) yes
C5 C6 C7 120.3(6) yes
C6 C7 C8 123.0(6) yes
C7 C8 C9 121.4(5) yes
C4 C9 C8 117.1(5) yes
C4 C9 C10 110.8(4) yes
C4 C9 C13 89.2(4) yes
C9 C13 C14 91.1(5) yes
C12 C13 C14 103.3(5) yes
C1 C14 C4 108.0(4) yes
C1 C14 C13 103.7(5) yes
C4 C14 C13 90.1(4) yes
C1 C15 C12 95.6(5) yes
O16 C16 C18 107.7(5) yes
O16 C16 C19 110.2(5) yes
C18 C16 C19 110.5(5) yes
O17 C17 C20 111.8(4) yes
O17 C17 C21 105.6(5) yes
C20 C17 C21 110.2(5) yes

loop_
_geom_bond_atom_site_label_1
_geom_bond_atom_site_label_2
_geom_bond_distance
_geom_bond_publ_flag
O10 C10 1.220(7) yes
O16 C3 1.422(6) yes
O16 C16 1.447(8) yes
O17 C3 1.411(7) yes
O17 C17 1.453(6) yes
C1 C2 1.539(7) yes
C1 C14 1.549(9) yes
C1 C15 1.533(9) yes
C2 C3 1.521(10) yes
C2 C11 1.577(8) yes
C3 C4 1.544(7) yes
C4 C5 1.485(9) yes
C4 C9 1.579(8) yes
C4 C14 1.571(9) yes
C5 C6 1.336(9) yes
C6 C7 1.460(8) yes
C7 C8 1.315(9) yes
C8 C9 1.495(9) yes
C9 C10 1.513(7) yes
C9 C13 1.562(9) yes
C10 C11 1.525(10) yes
C11 C12 1.556(8) yes
C12 C13 1.556(9) yes
C12 C15 1.535(9) yes
C13 C14 1.546(8) yes
C16 C18 1.528(7) yes
C16 C19 1.506(9) yes
C17 C20 1.502(10) yes
C17 C21 1.519(9) yes
